data_4508148
loop_
_publ_author_name
'Yang, Peng'
'Li, Ming-Xing'
'Shao, Min'
'Wang, Meng-Si'
'Cao, Shi-Xun'
'Zhang, Jin-Cang'
'Zhang, Heng-Hua'

_publ_section_title
;
 Porous and Nanorod-Like Coordination Polymers Assembled from a New
 V-Shaped Bis(1,2,4-triazolyl)tripyridine Ligand
;
_journal_issue 10
_journal_name_full 'Crystal Growth &amp; Design'
_journal_page_first 4305
_journal_paper_doi 10.1021/cg400644k
_journal_volume 13
_journal_year 2013
_chemical_formula_sum 'C47 H36 Cd2 N18 O10'
_chemical_formula_weight 1237.74
_chemical_name_systematic
; 
 ? 
;
_space_group_IT_number 2
_symmetry_cell_setting triclinic
_symmetry_space_group_name_Hall '-P 1'
_symmetry_space_group_name_H-M 'P -1'
_atom_sites_solution_hydrogens geom
_atom_sites_solution_primary direct
_atom_sites_solution_secondary difmap
_audit_creation_method SHELXL-97
_cell_angle_alpha 79.553(3)
_cell_angle_beta 74.687(3)
_cell_angle_gamma 75.355(3)
_cell_formula_units_Z 2
_cell_length_a 9.685(2)
_cell_length_b 15.572(4)
_cell_length_c 17.089(4)
_cell_measurement_temperature 296(2)
_cell_volume 2386.8(10)
_computing_cell_refinement 'Bruker SAINT'
_computing_data_collection 'Bruker APEX2'
_computing_data_reduction 'Bruker SAINT'
_computing_molecular_graphics 'Bruker SHELXTL'
_computing_publication_material 'Bruker SHELXTL'
_computing_structure_refinement 'SHELXL-97 (Sheldrick, 2008)'
_computing_structure_solution 'SHELXS-97 (Sheldrick, 2008)'
_diffrn_ambient_temperature 296(2)
_diffrn_measured_fraction_theta_full 0.960
_diffrn_measured_fraction_theta_max 0.960
_diffrn_radiation_monochromator graphite
_diffrn_radiation_source 'fine-focus sealed tube'
_diffrn_radiation_type MoK\a
_diffrn_radiation_wavelength 0.71073
_diffrn_reflns_av_R_equivalents 0.0591
_diffrn_reflns_av_sigmaI/netI 0.1657
_diffrn_reflns_limit_h_max 12
_diffrn_reflns_limit_h_min -12
_diffrn_reflns_limit_k_max 18
_diffrn_reflns_limit_k_min -20
_diffrn_reflns_limit_l_max 12
_diffrn_reflns_limit_l_min -22
_diffrn_reflns_number 15143
_diffrn_reflns_theta_full 27.58
_diffrn_reflns_theta_max 27.58
_diffrn_reflns_theta_min 1.73
_exptl_absorpt_coefficient_mu 0.972
_exptl_absorpt_correction_T_max 0.8293
_exptl_absorpt_correction_T_min 0.7592
_exptl_absorpt_correction_type multi-scan
_exptl_absorpt_process_details sadabs
_exptl_crystal_density_diffrn 1.722
_exptl_crystal_density_method 'not measured'
_exptl_crystal_F_000 1240
_exptl_crystal_size_max 0.30
_exptl_crystal_size_mid 0.25
_exptl_crystal_size_min 0.20
_refine_diff_density_max 1.445
_refine_diff_density_min -0.918
_refine_diff_density_rms 0.164
_refine_ls_extinction_method none
_refine_ls_goodness_of_fit_ref 1.041
_refine_ls_hydrogen_treatment mixed
_refine_ls_matrix_type full
_refine_ls_number_parameters 696
_refine_ls_number_reflns 10618
_refine_ls_number_restraints 0
_refine_ls_restrained_S_all 1.041
_refine_ls_R_factor_all 0.1843
_refine_ls_R_factor_gt 0.0892
_refine_ls_shift/su_max 0.054
_refine_ls_shift/su_mean 0.001
_refine_ls_structure_factor_coef Fsqd
_refine_ls_weighting_details 'calc w=1/[\s^2^(Fo^2^)+(0.1167P)^2^+0.0000P] where P=(Fo^2^+2Fc^2^)/3'
_refine_ls_weighting_scheme calc
_refine_ls_wR_factor_gt 0.2300
_refine_ls_wR_factor_ref 0.2785
_reflns_number_gt 4719
_reflns_number_total 10618
_reflns_threshold_expression >2sigma(I)
_cod_data_source_file cg400644k_si_003.cif
_cod_data_source_block a
_cod_depositor_comments
;
The following automatic conversions were performed:

'_symmetry_cell_setting' value 'Triclinic' changed to 'triclinic'
according to /home/saulius/struct/CIF-dictionaries/cif_core.dic
dictionary named 'cif_core.dic' version 2.4.2 from 2011-04-26.

Automatic conversion script
Id: cif_fix_values 1891 2012-01-12 08:04:46Z andrius 
;
_cod_original_sg_symbol_H-M P-1
_cod_database_code 4508148

loop_
_symmetry_equiv_pos_as_xyz
'x, y, z'
'-x, -y, -z'

loop_
_atom_site_label
_atom_site_type_symbol
_atom_site_fract_x
_atom_site_fract_y
_atom_site_fract_z
_atom_site_U_iso_or_equiv
_atom_site_adp_type
_atom_site_occupancy
_atom_site_symmetry_multiplicity
_atom_site_calc_flag
_atom_site_refinement_flags
O6 O 1.0097(9) 0.9647(5) -0.2554(5) 0.048(2) Uani 1 1 d .
O5 O 1.0642(10) 1.0671(6) -0.2034(5) 0.061(2) Uani 1 1 d .
C47 C 0.9986(13) 1.0035(8) -0.1966(8) 0.048(3) Uani 1 1 d .
C20 C 1.4349(15) 0.6278(8) 0.2466(8) 0.064(4) Uani 1 1 d .
H20 H 1.5033 0.5740 0.2492 0.077 Uiso 1 1 calc R
C24 C 1.3222(13) 0.7475(9) 0.1728(8) 0.061(4) Uani 1 1 d .
H24 H 1.3118 0.7798 0.1225 0.074 Uiso 1 1 calc R
Cd1 Cd 0.60878(9) 0.64455(5) 0.05844(5) 0.0422(3) Uani 1 1 d .
Cd2 Cd 0.84426(9) 0.92403(6) 0.33797(5) 0.0447(3) Uani 1 1 d .
N13 N 1.0392(9) 0.8371(6) 0.4021(5) 0.036(2) Uani 1 1 d .
N8 N 0.7811(10) 0.5648(6) 0.1412(5) 0.039(2) Uani 1 1 d .
N14 N 0.8017(9) 0.9627(6) 0.4666(6) 0.038(2) Uani 1 1 d .
N3 N 0.4277(10) 0.6768(6) -0.0978(6) 0.045(2) Uani 1 1 d .
N2 N 0.5569(10) 0.5583(6) -0.1622(6) 0.044(2) Uani 1 1 d .
C7 C 0.5971(11) 0.5601(7) -0.0927(6) 0.035(2) Uani 1 1 d .
O2 O 0.5946(10) 0.7904(5) 0.0546(6) 0.061(2) Uani 1 1 d .
N15 N 0.4969(10) 1.1441(6) 0.4338(6) 0.046(2) Uani 1 1 d .
N4 N 0.5214(9) 0.6283(6) -0.0526(6) 0.041(2) Uani 1 1 d .
C14 C 0.8336(12) 0.5681(7) 0.2061(7) 0.037(3) Uani 1 1 d .
C27 C 0.8887(11) 0.9189(7) 0.5177(7) 0.037(3) Uani 1 1 d .
N12 N 1.1075(10) 0.7947(7) 0.5217(6) 0.048(3) Uani 1 1 d .
N11 N 1.2028(10) 0.7452(7) 0.4628(6) 0.054(3) Uani 1 1 d .
H11 H 1.2777 0.7036 0.4698 0.065 Uiso 1 1 calc R
N7 N 0.9248(10) 0.4890(6) 0.2218(6) 0.049(3) Uani 1 1 d .
H7 H 0.9672 0.4750 0.2621 0.059 Uiso 1 1 calc R
C3 C 0.3673(12) 0.6655(7) -0.2255(7) 0.037(3) Uani 1 1 d .
C28 C 0.8675(13) 0.9433(7) 0.5967(7) 0.043(3) Uani 1 1 d .
H28 H 0.9306 0.9146 0.6307 0.052 Uiso 1 1 calc R
N17 N 0.6357(10) 1.0370(6) 0.3598(6) 0.050(3) Uani 1 1 d .
C6 C 0.4502(12) 0.6330(7) -0.1621(7) 0.041(3) Uani 1 1 d .
C25 C 1.1596(12) 0.7725(7) 0.3942(7) 0.042(3) Uani 1 1 d .
C12 C 0.8313(12) 0.4546(6) 0.0450(7) 0.035(2) Uani 1 1 d .
N5 N 0.7315(9) 0.5099(6) 0.0076(6) 0.037(2) Uani 1 1 d .
C13 C 0.8499(12) 0.4844(7) 0.1164(7) 0.040(3) Uani 1 1 d .
C26 C 1.0106(12) 0.8500(7) 0.4810(7) 0.041(3) Uani 1 1 d .
N9 N 0.7841(11) 0.7962(6) 0.3209(6) 0.048(2) Uani 1 1 d .
N6 N 0.9397(11) 0.4346(6) 0.1645(7) 0.053(3) Uani 1 1 d .
C33 C 0.4610(12) 1.1519(8) 0.3597(7) 0.046(3) Uani 1 1 d .
C22 C 1.2447(12) 0.7362(8) 0.3194(7) 0.043(3) Uani 1 1 d .
C34 C 0.3455(11) 1.2225(8) 0.3312(7) 0.043(3) Uani 1 1 d .
C31 C 0.6894(12) 1.0299(7) 0.4923(7) 0.042(3) Uani 1 1 d .
C11 C 0.9185(12) 0.3765(8) 0.0132(8) 0.050(3) Uani 1 1 d .
H11A H 0.9891 0.3389 0.0388 0.060 Uiso 1 1 calc R
N1 N 0.2081(12) 0.7299(7) -0.3445(6) 0.060(3) Uani 1 1 d .
C41 C 0.7481(13) 0.8864(7) -0.0279(7) 0.045(3) Uani 1 1 d .
C17 C 0.8504(14) 0.7123(8) 0.3505(7) 0.052(3) Uani 1 1 d .
H17 H 0.8904 0.7062 0.3956 0.063 Uiso 1 1 calc R
C32 C 0.6058(12) 1.0726(7) 0.4294(7) 0.043(3) Uani 1 1 d .
C18 C 0.7272(13) 0.8003(8) 0.2563(8) 0.051(3) Uani 1 1 d .
H18 H 0.6799 0.8560 0.2351 0.061 Uiso 1 1 calc R
C19 C 0.7346(13) 0.7284(7) 0.2202(8) 0.047(3) Uani 1 1 d .
H19 H 0.6913 0.7354 0.1763 0.057 Uiso 1 1 calc R
N16 N 0.5448(11) 1.0886(7) 0.3131(6) 0.054(3) Uani 1 1 d .
C43 C 0.8996(13) 0.9821(7) -0.1183(7) 0.044(3) Uani 1 1 d .
C46 C 0.7004(14) 0.7975(8) -0.0073(8) 0.050(3) Uani 1 1 d .
C42 C 0.8479(13) 0.9022(8) -0.0999(8) 0.048(3) Uani 1 1 d .
H42 H 0.8814 0.8600 -0.1366 0.058 Uiso 1 1 calc R
C44 C 0.8474(14) 1.0445(8) -0.0631(8) 0.054(3) Uani 1 1 d .
H44 H 0.8850 1.0957 -0.0726 0.065 Uiso 1 1 calc R
C15 C 0.8073(12) 0.6433(8) 0.2488(7) 0.044(3) Uani 1 1 d .
C30 C 0.6605(12) 1.0553(7) 0.5703(8) 0.047(3) Uani 1 1 d .
H30 H 0.5820 1.1016 0.5875 0.056 Uiso 1 1 calc R
C38 C 0.3164(14) 1.2280(8) 0.2578(8) 0.057(3) Uani 1 1 d .
H38 H 0.3692 1.1858 0.2226 0.069 Uiso 1 1 calc R
C4 C 0.2588(16) 0.7442(8) -0.2204(8) 0.062(4) Uani 1 1 d .
H4 H 0.2372 0.7760 -0.1760 0.074 Uiso 1 1 calc R
C16 C 0.8600(14) 0.6384(8) 0.3171(8) 0.052(3) Uani 1 1 d .
H16 H 0.9032 0.5828 0.3407 0.063 Uiso 1 1 calc R
C2 C 0.3939(14) 0.6216(8) -0.2929(8) 0.054(3) Uani 1 1 d .
H2 H 0.4679 0.5703 -0.2994 0.065 Uiso 1 1 calc R
C8 C 0.7129(12) 0.4920(7) -0.0619(7) 0.042(3) Uani 1 1 d .
C5 C 0.1842(16) 0.7741(9) -0.2817(8) 0.063(4) Uani 1 1 d .
H5 H 0.1144 0.8275 -0.2788 0.076 Uiso 1 1 calc R
C29 C 0.7508(13) 1.0103(8) 0.6206(7) 0.048(3) Uani 1 1 d .
H29 H 0.7319 1.0260 0.6730 0.057 Uiso 1 1 calc R
N18 N 0.1328(13) 1.3602(8) 0.2827(8) 0.072(4) Uani 1 1 d .
C36 C 0.1620(17) 1.3565(9) 0.3569(9) 0.074(5) Uani 1 1 d .
H36 H 0.1111 1.4003 0.3907 0.089 Uiso 1 1 calc R
C9 C 0.7957(12) 0.4179(8) -0.0982(7) 0.048(3) Uani 1 1 d .
H9 H 0.7859 0.4077 -0.1482 0.057 Uiso 1 1 calc R
C1 C 0.3108(16) 0.6536(9) -0.3508(8) 0.063(4) Uani 1 1 d .
H1 H 0.3262 0.6219 -0.3946 0.075 Uiso 1 1 calc R
C21 C 1.3473(15) 0.6570(8) 0.3188(8) 0.060(4) Uani 1 1 d .
H21 H 1.3578 0.6223 0.3680 0.072 Uiso 1 1 calc R
C23 C 1.2292(14) 0.7793(9) 0.2423(8) 0.065(4) Uani 1 1 d .
H23 H 1.1552 0.8300 0.2378 0.078 Uiso 1 1 calc R
C39 C 0.7378(16) 1.0301(9) 0.0072(10) 0.073(4) Uani 1 1 d .
C37 C 0.2064(16) 1.2974(9) 0.2345(9) 0.064(4) Uani 1 1 d .
H37 H 0.1840 1.2998 0.1843 0.077 Uiso 1 1 calc R
C35 C 0.2653(14) 1.2889(10) 0.3809(9) 0.074(5) Uani 1 1 d .
H35 H 0.2841 1.2861 0.4320 0.089 Uiso 1 1 calc R
C40 C 0.6901(14) 0.9514(8) 0.0250(9) 0.059(4) Uani 1 1 d .
H40 H 0.6191 0.9416 0.0724 0.071 Uiso 1 1 calc R
O4 O 0.7228(13) 1.1770(8) 0.0338(8) 0.098(4) Uani 1 1 d .
H4A H 0.6715 1.2178 0.0597 0.147 Uiso 1 1 calc R
C10 C 0.8958(12) 0.3581(8) -0.0569(8) 0.048(3) Uani 1 1 d .
H10 H 0.9476 0.3049 -0.0777 0.057 Uiso 1 1 calc R
O3 O 0.5690(15) 1.0989(10) 0.1170(9) 0.137(6) Uani 1 1 d .
C45 C 0.6726(19) 1.1050(12) 0.0612(12) 0.095(6) Uani 1 1 d .
O1 O 0.7659(8) 0.7369(5) -0.0454(5) 0.0441(19) Uani 1 1 d .
N10 N 1.4266(11) 0.6727(6) 0.1734(6) 0.048(3) Uani 1 1 d .
O1W O 0.5135(11) 0.7164(7) 0.4694(6) 0.087(3) Uani 1 1 d .
H1WB H 0.5022 0.6697 0.5027 0.104 Uiso 1 1 d R
H1WA H 0.5518 0.7537 0.4823 0.104 Uiso 1 1 d R
O2W O 0.619(2) 0.5330(10) 0.4999(15) 0.231(11) Uani 1 1 d .
O3W O 0.911(3) 0.4664(14) 0.5005(17) 0.317(19) Uani 1 1 d .
O4W O 0.540(5) 0.028(3) 0.793(2) 0.64(5) Uani 1 1 d .
H4WA H 0.5817 -0.0269 0.7908 0.770 Uiso 1 1 d R
H4WB H 0.5433 0.0212 0.7442 0.770 Uiso 1 1 d R

loop_
_atom_site_aniso_label
_atom_site_aniso_U_11
_atom_site_aniso_U_22
_atom_site_aniso_U_33
_atom_site_aniso_U_23
_atom_site_aniso_U_13
_atom_site_aniso_U_12
O6 0.062(5) 0.041(5) 0.046(5) -0.003(4) -0.021(4) -0.014(4)
O5 0.066(6) 0.054(6) 0.065(6) -0.013(4) -0.011(5) -0.015(5)
C47 0.043(7) 0.028(6) 0.071(9) 0.002(6) -0.018(6) -0.007(5)
C20 0.079(10) 0.032(7) 0.064(10) -0.021(6) 0.006(8) 0.006(6)
C24 0.052(8) 0.069(9) 0.045(8) -0.023(7) -0.011(6) 0.031(7)
Cd1 0.0461(5) 0.0353(5) 0.0471(6) -0.0148(4) -0.0182(4) 0.0027(4)
Cd2 0.0476(5) 0.0385(5) 0.0534(6) -0.0143(4) -0.0251(4) 0.0013(4)
N13 0.037(5) 0.032(5) 0.040(5) -0.006(4) -0.011(4) -0.004(4)
N8 0.047(5) 0.037(5) 0.037(5) -0.012(4) -0.023(4) 0.002(4)
N14 0.030(5) 0.036(5) 0.051(6) -0.010(4) -0.017(4) 0.000(4)
N3 0.050(6) 0.039(6) 0.046(6) -0.010(4) -0.018(5) 0.000(5)
N2 0.052(6) 0.038(5) 0.050(6) -0.020(4) -0.021(5) -0.008(5)
C7 0.041(6) 0.032(6) 0.035(6) -0.010(5) -0.008(5) -0.008(5)
O2 0.073(6) 0.036(5) 0.067(6) -0.008(4) -0.008(5) -0.006(4)
N15 0.037(5) 0.037(5) 0.065(7) -0.009(5) -0.022(5) 0.004(4)
N4 0.036(5) 0.050(6) 0.043(6) -0.018(4) -0.021(4) 0.004(4)
C14 0.041(6) 0.034(6) 0.038(6) -0.004(5) -0.013(5) -0.008(5)
C27 0.040(6) 0.030(6) 0.047(7) -0.002(5) -0.026(5) -0.003(5)
N12 0.036(5) 0.060(7) 0.045(6) -0.012(5) -0.018(5) 0.011(5)
N11 0.043(6) 0.051(6) 0.060(7) -0.010(5) -0.018(5) 0.015(5)
N7 0.052(6) 0.049(6) 0.050(6) 0.001(5) -0.031(5) -0.002(5)
C3 0.046(6) 0.029(6) 0.040(6) -0.006(5) -0.019(5) -0.002(5)
C28 0.049(7) 0.040(7) 0.037(7) -0.005(5) -0.009(5) -0.005(5)
N17 0.049(6) 0.046(6) 0.063(7) -0.011(5) -0.030(5) -0.001(5)
C6 0.043(6) 0.037(6) 0.048(7) -0.016(5) -0.021(6) -0.001(5)
C25 0.046(7) 0.035(6) 0.046(7) -0.001(5) -0.023(6) -0.002(5)
C12 0.043(6) 0.020(5) 0.043(7) -0.003(5) -0.015(5) -0.004(4)
N5 0.030(5) 0.032(5) 0.050(6) -0.014(4) -0.011(4) -0.002(4)
C13 0.036(6) 0.028(6) 0.058(8) -0.005(5) -0.021(6) -0.003(5)
C26 0.034(6) 0.034(6) 0.052(8) -0.004(5) -0.009(5) -0.004(5)
N9 0.057(6) 0.044(6) 0.050(6) -0.011(5) -0.022(5) -0.007(5)
N6 0.062(7) 0.035(6) 0.071(7) -0.010(5) -0.036(6) 0.000(5)
C33 0.034(6) 0.056(8) 0.051(8) -0.005(6) -0.021(6) -0.003(5)
C22 0.042(7) 0.047(7) 0.038(7) -0.004(5) -0.005(5) -0.008(5)
C34 0.028(6) 0.055(8) 0.046(7) -0.001(6) -0.016(5) -0.004(5)
C31 0.033(6) 0.030(6) 0.063(8) -0.012(5) -0.010(6) -0.006(5)
C11 0.039(7) 0.048(7) 0.061(9) -0.008(6) -0.013(6) -0.002(6)
N1 0.066(7) 0.058(7) 0.051(7) -0.020(5) -0.017(6) 0.011(6)
C41 0.055(7) 0.029(6) 0.045(7) -0.006(5) -0.009(6) 0.001(5)
C17 0.073(9) 0.049(8) 0.041(7) -0.009(6) -0.034(6) -0.002(6)
C32 0.043(7) 0.034(6) 0.055(8) -0.004(5) -0.021(6) -0.002(5)
C18 0.059(8) 0.042(7) 0.060(8) -0.007(6) -0.034(7) -0.005(6)
C19 0.051(7) 0.038(7) 0.066(9) -0.011(6) -0.038(6) -0.005(5)
N16 0.044(6) 0.056(7) 0.061(7) -0.020(5) -0.024(5) 0.013(5)
C43 0.050(7) 0.029(6) 0.049(7) -0.005(5) -0.011(6) -0.005(5)
C46 0.054(8) 0.044(7) 0.062(9) -0.005(6) -0.033(7) -0.007(6)
C42 0.054(7) 0.036(7) 0.055(8) 0.006(6) -0.024(6) -0.007(6)
C44 0.053(8) 0.037(7) 0.075(10) -0.002(6) -0.032(7) 0.002(6)
C15 0.044(7) 0.043(7) 0.047(7) -0.005(5) -0.017(6) -0.003(5)
C30 0.041(7) 0.035(6) 0.063(8) -0.017(6) -0.012(6) 0.003(5)
C38 0.066(9) 0.049(8) 0.060(9) 0.003(6) -0.020(7) -0.019(7)
C4 0.096(11) 0.044(7) 0.048(8) -0.015(6) -0.025(8) -0.003(7)
C16 0.069(8) 0.040(7) 0.055(8) -0.009(6) -0.037(7) 0.000(6)
C2 0.070(9) 0.042(7) 0.057(8) -0.024(6) -0.030(7) 0.006(6)
C8 0.039(6) 0.039(6) 0.053(8) -0.016(5) -0.010(6) -0.011(5)
C5 0.079(10) 0.055(9) 0.058(9) -0.017(7) -0.023(8) -0.004(7)
C29 0.048(7) 0.059(8) 0.038(7) -0.020(6) -0.007(6) -0.008(6)
N18 0.066(8) 0.068(8) 0.077(9) -0.009(7) -0.036(7) 0.015(6)
C36 0.089(11) 0.056(9) 0.071(10) -0.026(8) -0.033(9) 0.021(8)
C9 0.044(7) 0.054(8) 0.049(7) -0.029(6) -0.002(6) -0.010(6)
C1 0.089(10) 0.050(8) 0.040(8) -0.013(6) -0.012(7) 0.002(7)
C21 0.073(9) 0.050(8) 0.045(8) 0.000(6) -0.012(7) 0.003(7)
C23 0.060(8) 0.064(9) 0.054(9) -0.006(7) -0.023(7) 0.024(7)
C39 0.065(9) 0.047(8) 0.100(12) -0.038(8) 0.001(9) -0.002(7)
C37 0.076(10) 0.067(10) 0.063(9) 0.014(8) -0.047(8) -0.021(8)
C35 0.054(8) 0.091(11) 0.069(10) -0.022(8) -0.026(7) 0.023(8)
C40 0.057(8) 0.049(8) 0.075(10) -0.023(7) -0.017(7) -0.007(6)
O4 0.087(8) 0.067(7) 0.142(11) -0.061(7) -0.002(7) -0.013(7)
C10 0.046(7) 0.038(7) 0.059(8) -0.016(6) -0.011(6) -0.002(5)
O3 0.115(10) 0.141(12) 0.158(13) -0.110(10) 0.065(10) -0.069(9)
C45 0.074(12) 0.080(12) 0.109(15) -0.041(11) 0.032(11) -0.011(10)
O1 0.049(5) 0.026(4) 0.059(5) -0.013(4) -0.014(4) -0.005(3)
N10 0.053(6) 0.041(6) 0.046(6) -0.017(5) -0.012(5) 0.006(5)
O1W 0.091(8) 0.075(7) 0.100(8) -0.024(6) -0.032(7) -0.007(6)
O2W 0.22(2) 0.075(11) 0.36(3) -0.002(15) -0.01(2) -0.035(12)
O3W 0.37(4) 0.15(2) 0.28(3) 0.02(2) 0.09(3) 0.00(2)
O4W 0.63(8) 0.59(7) 0.28(4) 0.10(4) 0.07(4) 0.36(6)

loop_
_atom_type_symbol
_atom_type_description
_atom_type_scat_dispersion_real
_atom_type_scat_dispersion_imag
_atom_type_scat_source
C C 0.0033 0.0016 'International Tables Vol C Tables 4.2.6.8 and 6.1.1.4'
H H 0.0000 0.0000 'International Tables Vol C Tables 4.2.6.8 and 6.1.1.4'
N N 0.0061 0.0033 'International Tables Vol C Tables 4.2.6.8 and 6.1.1.4'
O O 0.0106 0.0060 'International Tables Vol C Tables 4.2.6.8 and 6.1.1.4'
Cd Cd -0.8075 1.2024 'International Tables Vol C Tables 4.2.6.8 and 6.1.1.4'

loop_
_geom_angle_atom_site_label_1
_geom_angle_atom_site_label_2
_geom_angle_atom_site_label_3
_geom_angle
_geom_angle_site_symmetry_1
_geom_angle_site_symmetry_3
C47 O6 Cd2 85.8(7) . 2_775
C47 O5 Cd2 97.7(8) . 2_775
O6 C47 O5 121.5(12) . .
O6 C47 C43 120.0(11) . .
O5 C47 C43 118.3(12) . .
O6 C47 Cd2 67.2(7) . 2_775
O5 C47 Cd2 54.4(6) . 2_775
C43 C47 Cd2 169.1(8) . 2_775
N10 C20 C21 123.3(12) . .
N10 C20 H20 118.3 . .
C21 C20 H20 118.3 . .
N10 C24 C23 123.7(12) . .
N10 C24 H24 118.2 . .
C23 C24 H24 118.2 . .
O2 Cd1 N10 80.5(3) . 1_455
O2 Cd1 N5 148.7(3) . .
N10 Cd1 N5 130.3(3) 1_455 .
O2 Cd1 N4 106.7(3) . .
N10 Cd1 N4 113.3(3) 1_455 .
N5 Cd1 N4 69.6(3) . .
O2 Cd1 N8 107.5(3) . .
N10 Cd1 N8 91.0(3) 1_455 .
N5 Cd1 N8 71.2(3) . .
N4 Cd1 N8 140.7(3) . .
O2 Cd1 O1 54.0(3) . .
N10 Cd1 O1 134.4(3) 1_455 .
N5 Cd1 O1 94.9(3) . .
N4 Cd1 O1 84.8(3) . .
N8 Cd1 O1 100.2(3) . .
O5 Cd2 N14 155.7(3) 2_775 .
O5 Cd2 N9 84.1(3) 2_775 .
N14 Cd2 N9 119.8(3) . .
O5 Cd2 N17 106.8(3) 2_775 .
N14 Cd2 N17 70.7(3) . .
N9 Cd2 N17 109.9(3) . .
O5 Cd2 N13 106.9(3) 2_775 .
N14 Cd2 N13 71.0(3) . .
N9 Cd2 N13 91.2(3) . .
N17 Cd2 N13 141.7(3) . .
O5 Cd2 O6 54.8(3) 2_775 2_775
N14 Cd2 O6 101.0(3) . 2_775
N9 Cd2 O6 138.4(3) . 2_775
N17 Cd2 O6 90.3(3) . 2_775
N13 Cd2 O6 94.5(3) . 2_775
O5 Cd2 C47 27.8(3) 2_775 2_775
N14 Cd2 C47 127.8(4) . 2_775
N9 Cd2 C47 111.6(4) . 2_775
N17 Cd2 C47 100.5(4) . 2_775
N13 Cd2 C47 100.8(3) . 2_775
O6 Cd2 C47 26.9(3) 2_775 2_775
C25 N13 C26 103.0(9) . .
C25 N13 Cd2 145.2(8) . .
C26 N13 Cd2 111.1(7) . .
C13 N8 C14 104.8(9) . .
C13 N8 Cd1 110.9(7) . .
C14 N8 Cd1 144.2(7) . .
C31 N14 C27 118.9(10) . .
C31 N14 Cd2 120.3(7) . .
C27 N14 Cd2 120.8(7) . .
C6 N3 N4 106.1(9) . .
C6 N2 C7 100.6(9) . .
N4 C7 N2 114.2(9) . .
N4 C7 C8 121.7(10) . .
N2 C7 C8 124.1(10) . .
C46 O2 Cd1 97.1(7) . .
C32 N15 C33 101.6(10) . .
C7 N4 N3 105.9(9) . .
C7 N4 Cd1 115.1(7) . .
N3 N4 Cd1 138.0(7) . .
N7 C14 N8 108.8(10) . .
N7 C14 C15 124.2(10) . .
N8 C14 C15 126.9(10) . .
N14 C27 C28 121.9(10) . .
N14 C27 C26 113.4(10) . .
C28 C27 C26 124.5(10) . .
C26 N12 N11 103.3(9) . .
C25 N11 N12 108.0(9) . .
C25 N11 H11 126.0 . .
N12 N11 H11 126.0 . .
C14 N7 N6 110.1(9) . .
C14 N7 H7 125.0 . .
N6 N7 H7 125.0 . .
C2 C3 C4 117.4(11) . .
C2 C3 C6 122.0(10) . .
C4 C3 C6 120.6(10) . .
C29 C28 C27 117.0(11) . .
C29 C28 H28 121.5 . .
C27 C28 H28 121.5 . .
C32 N17 N16 107.9(9) . .
C32 N17 Cd2 115.8(7) . .
N16 N17 Cd2 135.3(8) . .
N3 C6 N2 113.2(10) . .
N3 C6 C3 122.2(10) . .
N2 C6 C3 124.6(10) . .
N11 C25 N13 112.6(10) . .
N11 C25 C22 120.6(10) . .
N13 C25 C22 126.7(10) . .
N5 C12 C11 121.6(10) . .
N5 C12 C13 115.4(9) . .
C11 C12 C13 122.8(10) . .
C8 N5 C12 120.4(9) . .
C8 N5 Cd1 120.5(7) . .
C12 N5 Cd1 118.8(7) . .
N8 C13 N6 113.1(10) . .
N8 C13 C12 123.4(9) . .
N6 C13 C12 123.5(10) . .
N13 C26 N12 113.1(10) . .
N13 C26 C27 122.9(10) . .
N12 C26 C27 124.0(11) . .
C18 N9 C17 115.6(10) . .
C18 N9 Cd2 116.8(8) . .
C17 N9 Cd2 122.8(8) . .
C13 N6 N7 103.1(9) . .
N16 C33 N15 113.2(9) . .
N16 C33 C34 121.7(11) . .
N15 C33 C34 125.0(11) . .
C21 C22 C23 114.6(11) . .
C21 C22 C25 122.9(11) . .
C23 C22 C25 122.5(10) . .
C38 C34 C35 117.8(11) . .
C38 C34 C33 122.7(12) . .
C35 C34 C33 119.4(11) . .
N14 C31 C30 121.8(10) . .
N14 C31 C32 112.9(10) . .
C30 C31 C32 125.3(10) . .
C10 C11 C12 117.3(11) . .
C10 C11 H11A 121.3 . .
C12 C11 H11A 121.3 . .
C5 N1 C1 119.7(12) . .
C42 C41 C40 120.3(12) . .
C42 C41 C46 119.3(11) . .
C40 C41 C46 120.4(12) . .
C16 C17 N9 122.8(11) . .
C16 C17 H17 118.6 . .
N9 C17 H17 118.6 . .
N15 C32 N17 113.1(10) . .
N15 C32 C31 127.2(11) . .
N17 C32 C31 119.6(10) . .
N9 C18 C19 123.9(11) . .
N9 C18 H18 118.1 . .
C19 C18 H18 118.1 . .
C18 C19 C15 120.2(11) . .
C18 C19 H19 119.9 . .
C15 C19 H19 119.9 . .
C33 N16 N17 104.1(10) . .
C44 C43 C42 119.0(12) . .
C44 C43 C47 119.3(11) . .
C42 C43 C47 121.6(11) . .
O1 C46 O2 122.8(12) . .
O1 C46 C41 120.3(12) . .
O2 C46 C41 116.8(11) . .
C41 C42 C43 120.3(12) . .
C41 C42 H42 119.8 . .
C43 C42 H42 119.8 . .
C43 C44 C39 119.9(12) . .
C43 C44 H44 120.0 . .
C39 C44 H44 120.0 . .
C16 C15 C19 115.9(11) . .
C16 C15 C14 122.3(10) . .
C19 C15 C14 121.7(11) . .
C29 C30 C31 118.0(10) . .
C29 C30 H30 121.0 . .
C31 C30 H30 121.0 . .
C34 C38 C37 119.6(14) . .
C34 C38 H38 120.2 . .
C37 C38 H38 120.2 . .
C5 C4 C3 119.3(11) . .
C5 C4 H4 120.3 . .
C3 C4 H4 120.3 . .
C17 C16 C15 121.4(11) . .
C17 C16 H16 119.3 . .
C15 C16 H16 119.3 . .
C3 C2 C1 120.2(11) . .
C3 C2 H2 119.9 . .
C1 C2 H2 119.9 . .
N5 C8 C9 121.9(11) . .
N5 C8 C7 112.0(10) . .
C9 C8 C7 126.1(11) . .
N1 C5 C4 122.4(13) . .
N1 C5 H5 118.8 . .
C4 C5 H5 118.8 . .
C28 C29 C30 122.3(11) . .
C28 C29 H29 118.9 . .
C30 C29 H29 118.9 . .
C37 N18 C36 120.1(11) . .
C35 C36 N18 119.3(14) . .
C35 C36 H36 120.4 . .
N18 C36 H36 120.4 . .
C8 C9 C10 117.5(11) . .
C8 C9 H9 121.3 . .
C10 C9 H9 121.3 . .
N1 C1 C2 120.8(12) . .
N1 C1 H1 119.6 . .
C2 C1 H1 119.6 . .
C22 C21 C20 121.5(12) . .
C22 C21 H21 119.3 . .
C20 C21 H21 119.3 . .
C24 C23 C22 120.7(11) . .
C24 C23 H23 119.7 . .
C22 C23 H23 119.7 . .
C40 C39 C44 120.4(13) . .
C40 C39 C45 121.8(14) . .
C44 C39 C45 117.9(13) . .
N18 C37 C38 121.2(13) . .
N18 C37 H37 119.4 . .
C38 C37 H37 119.4 . .
C36 C35 C34 122.0(14) . .
C36 C35 H35 119.0 . .
C34 C35 H35 119.0 . .
C39 C40 C41 119.8(13) . .
C39 C40 H40 120.1 . .
C41 C40 H40 120.1 . .
C45 O4 H4A 109.5 . .
C11 C10 C9 121.2(11) . .
C11 C10 H10 119.4 . .
C9 C10 H10 119.4 . .
O3 C45 O4 124.9(16) . .
O3 C45 C39 119.7(17) . .
O4 C45 C39 114.5(14) . .
C46 O1 Cd1 86.0(8) . .
C20 N10 C24 115.9(10) . .
C20 N10 Cd1 122.5(8) . 1_655
C24 N10 Cd1 120.1(8) . 1_655
H1WB O1W H1WA 118.2 . .
H4WA O4W H4WB 77.5 . .

loop_
_geom_bond_atom_site_label_1
_geom_bond_atom_site_label_2
_geom_bond_distance
_geom_bond_site_symmetry_2
O6 C47 1.233(14) .
O6 Cd2 2.509(8) 2_775
O5 C47 1.279(14) .
O5 Cd2 2.227(9) 2_775
C47 C43 1.463(16) .
C47 Cd2 2.714(13) 2_775
C20 N10 1.329(15) .
C20 C21 1.380(17) .
C20 H20 0.9300 .
C24 N10 1.335(14) .
C24 C23 1.375(17) .
C24 H24 0.9300 .
Cd1 O2 2.230(8) .
Cd1 N10 2.293(10) 1_455
Cd1 N5 2.328(8) .
Cd1 N4 2.347(9) .
Cd1 N8 2.427(8) .
Cd1 O1 2.508(8) .
Cd2 O5 2.227(9) 2_775
Cd2 N14 2.289(9) .
Cd2 N9 2.297(10) .
Cd2 N17 2.315(9) .
Cd2 N13 2.421(8) .
Cd2 O6 2.509(8) 2_775
Cd2 C47 2.714(13) 2_775
N13 C25 1.327(13) .
N13 C26 1.344(14) .
N8 C13 1.347(13) .
N8 C14 1.350(13) .
N14 C31 1.345(13) .
N14 C27 1.349(12) .
N3 C6 1.338(13) .
N3 N4 1.343(12) .
N2 C6 1.345(13) .
N2 C7 1.351(13) .
C7 N4 1.318(13) .
C7 C8 1.472(15) .
O2 C46 1.274(15) .
N15 C32 1.324(13) .
N15 C33 1.377(14) .
C14 N7 1.351(13) .
C14 C15 1.424(15) .
C27 C28 1.418(15) .
C27 C26 1.467(15) .
N12 C26 1.350(13) .
N12 N11 1.375(13) .
N11 C25 1.311(13) .
N11 H11 0.8600 .
N7 N6 1.365(13) .
N7 H7 0.8600 .
C3 C2 1.378(15) .
C3 C4 1.398(16) .
C3 C6 1.460(14) .
C28 C29 1.359(15) .
C28 H28 0.9300 .
N17 C32 1.334(15) .
N17 N16 1.356(12) .
C25 C22 1.450(16) .
C12 N5 1.338(12) .
C12 C11 1.401(15) .
C12 C13 1.450(15) .
N5 C8 1.334(13) .
C13 N6 1.356(13) .
N9 C18 1.344(14) .
N9 C17 1.372(14) .
C33 N16 1.343(15) .
C33 C34 1.473(15) .
C22 C21 1.374(16) .
C22 C23 1.394(16) .
C34 C38 1.341(16) .
C34 C35 1.398(17) .
C31 C30 1.398(16) .
C31 C32 1.477(15) .
C11 C10 1.364(16) .
C11 H11A 0.9300 .
N1 C5 1.317(15) .
N1 C1 1.343(15) .
C41 C42 1.375(16) .
C41 C40 1.391(16) .
C41 C46 1.520(16) .
C17 C16 1.347(15) .
C17 H17 0.9300 .
C18 C19 1.351(15) .
C18 H18 0.9300 .
C19 C15 1.402(15) .
C19 H19 0.9300 .
C43 C44 1.386(16) .
C43 C42 1.410(15) .
C46 O1 1.191(14) .
C42 H42 0.9300 .
C44 C39 1.403(19) .
C44 H44 0.9300 .
C15 C16 1.375(15) .
C30 C29 1.365(15) .
C30 H30 0.9300 .
C38 C37 1.395(16) .
C38 H38 0.9300 .
C4 C5 1.374(17) .
C4 H4 0.9300 .
C16 H16 0.9300 .
C2 C1 1.384(17) .
C2 H2 0.9300 .
C8 C9 1.375(15) .
C5 H5 0.9300 .
C29 H29 0.9300 .
N18 C37 1.332(18) .
N18 C36 1.357(17) .
C36 C35 1.344(17) .
C36 H36 0.9300 .
C9 C10 1.404(16) .
C9 H9 0.9300 .
C1 H1 0.9300 .
C21 H21 0.9300 .
C23 H23 0.9300 .
C39 C40 1.374(18) .
C39 C45 1.52(2) .
C37 H37 0.9300 .
C35 H35 0.9300 .
C40 H40 0.9300 .
O4 C45 1.295(19) .
O4 H4A 0.8200 .
C10 H10 0.9300 .
O3 C45 1.199(18) .
N10 Cd1 2.293(10) 1_655
O1W H1WB 0.8501 .
O1W H1WA 0.8501 .
O4W H4WA 0.8499 .
O4W H4WB 0.8500 .

loop_
_geom_hbond_atom_site_label_D
_geom_hbond_atom_site_label_H
_geom_hbond_atom_site_label_A
_geom_hbond_distance_DH
_geom_hbond_distance_HA
_geom_hbond_distance_DA
_geom_hbond_angle_DHA
_geom_hbond_site_symmetry_A
N11 H11 O1W 0.86 2.34 2.957(14) 128.9 1_655
N7 H7 N18 0.86 2.12 2.734(14) 127.4 1_645
O4 H4A N3 0.82 1.82 2.624(13) 167.8 2_675
O4 H4A N4 0.82 2.65 3.350(14) 144.7 2_675
O1W H1WA N15 0.85 2.21 2.927(14) 141.5 2_676
O4W H4WB N16 0.85 2.53 3.16(6) 132.0 2_666
